data_1550225
loop_
_publ_author_name
'Anker, Mathew'
'Lein, Matthias'
'Coles, Martyn P.'

_publ_section_title
;
 Reduction of Organic Azides by Indyl-Anions. Isolation and Reactivity
 Studies of Indium-Nitrogen Multiple Bonds
;
_journal_name_full 'Chemical Science'
_journal_paper_doi 10.1039/C8SC04078H
_journal_year 2019
_chemical_formula_moiety 'C80 H140 K4 N4 O14 Si4'
_chemical_formula_sum 'C80 H140 K4 N4 O14 Si4'
_chemical_formula_weight 1650.72
_space_group_IT_number 2
_symmetry_cell_setting triclinic
_symmetry_Int_Tables_number 2
_symmetry_space_group_name_Hall '-P 1'
_symmetry_space_group_name_H-M 'P -1'
_atom_sites_solution_hydrogens geom
_audit_conform_dict_location ftp://ftp.iucr.org/pub/cif_core.dic
_audit_conform_dict_name cif_core.dic
_audit_conform_dict_version 2.4.3
_audit_creation_date 2018-01-26T15:59:59-00:00
_audit_creation_method 'WinGX routine CIF_UPDATE'
_audit_update_record
;
2018-08-23 deposited with the CCDC.
2018-11-12 downloaded from the CCDC.
;
_cell_angle_alpha 93.271(2)
_cell_angle_beta 99.115(2)
_cell_angle_gamma 95.176(2)
_cell_formula_units_Z 1
_cell_length_a 11.7068(4)
_cell_length_b 13.9065(4)
_cell_length_c 14.2431(4)
_cell_measurement_reflns_used 9235
_cell_measurement_temperature 120.0(1)
_cell_measurement_theta_max 73.54
_cell_measurement_theta_min 3.83
_cell_measurement_wavelength 1.54184
_cell_volume 2274.16(12)
_computing_cell_refinement 'CrysAlisPro 1.171.38.46 (Rigaku OD, 2015)'
_computing_data_collection 'CrysAlisPro 1.171.38.46 (Rigaku OD, 2015)'
_computing_data_reduction 'CrysAlisPro 1.171.38.46 (Rigaku OD, 2015)'
_computing_molecular_graphics 'Ortep for Windows (Farrugia, 2012)'
_computing_publication_material 'WinGX publication routines (Farrugia, 2012)'
_computing_structure_refinement 'SHELXL-2014/6 (Sheldrick, 2014)'
_diffrn_ambient_temperature 120.00(10)
_diffrn_detector 'CCD plate'
_diffrn_detector_area_resol_mean 8.0856
_diffrn_measured_fraction_theta_full 0.999
_diffrn_measured_fraction_theta_max 0.9992
_diffrn_measurement_device 'four-circle diffractometer'
_diffrn_measurement_device_type 'SuperNova, Dual, Cu at zero, EosS2'
_diffrn_measurement_method '\w scans'
_diffrn_orient_matrix_type 'CrysAlisPro convention (1999,Acta A55,543-557)'
_diffrn_orient_matrix_UB_11 -0.0408889
_diffrn_orient_matrix_UB_12 0.0974842
_diffrn_orient_matrix_UB_13 0.0306533
_diffrn_orient_matrix_UB_21 -0.0316955
_diffrn_orient_matrix_UB_22 0.0211825
_diffrn_orient_matrix_UB_23 -0.1054361
_diffrn_orient_matrix_UB_31 -0.1235665
_diffrn_orient_matrix_UB_32 -0.0498658
_diffrn_orient_matrix_UB_33 -0.0026855
_diffrn_radiation_monochromator mirror
_diffrn_radiation_probe x-ray
_diffrn_radiation_type 'Cu K\a'
_diffrn_radiation_wavelength 1.54184
_diffrn_reflns_av_R_equivalents 0.0572
_diffrn_reflns_av_unetI/netI 0.0882
_diffrn_reflns_Laue_measured_fraction_full 0.999
_diffrn_reflns_Laue_measured_fraction_max 0.999
_diffrn_reflns_limit_h_max 14
_diffrn_reflns_limit_h_min -14
_diffrn_reflns_limit_k_max 16
_diffrn_reflns_limit_k_min -16
_diffrn_reflns_limit_l_max 17
_diffrn_reflns_limit_l_min -17
_diffrn_reflns_number 29939
_diffrn_reflns_point_group_measured_fraction_full 0.999
_diffrn_reflns_point_group_measured_fraction_max 0.999
_diffrn_reflns_theta_full 68.1328
_diffrn_reflns_theta_max 68.2362
_diffrn_reflns_theta_min 3.8437
_diffrn_source 'micro-focus sealed X-ray tube'
_exptl_absorpt_coefficient_mu 2.714
_exptl_absorpt_correction_T_max 0.878
_exptl_absorpt_correction_T_min 0.714
_exptl_absorpt_correction_type gaussian
_exptl_absorpt_process_details
;
        CrysAlisPro 1.171.38.46 (Rigaku Oxford Diffraction, 2015)
Numerical absorption correction based on gaussian integration over
                        a multifaceted crystal model
        Empirical absorption correction using spherical harmonics,
 implemented in SCALE3 ABSPACK scaling algorithm.
;
_exptl_crystal_colour colourless
_exptl_crystal_density_diffrn 1.205
_exptl_crystal_density_method 'not measured'
_exptl_crystal_description plate
_exptl_crystal_F_000 892
_exptl_crystal_size_max 0.213
_exptl_crystal_size_mid 0.104
_exptl_crystal_size_min 0.098
_refine_diff_density_max 1.238
_refine_diff_density_min -0.663
_refine_diff_density_rms 0.063
_refine_ls_extinction_method none
_refine_ls_goodness_of_fit_ref 1.001
_refine_ls_hydrogen_treatment constr
_refine_ls_matrix_type full
_refine_ls_number_constraints 0
_refine_ls_number_parameters 490
_refine_ls_number_reflns 8314
_refine_ls_number_restraints 0
_refine_ls_restrained_S_all 1.001
_refine_ls_R_factor_all 0.0604
_refine_ls_R_factor_gt 0.0463
_refine_ls_shift/su_max 0.001
_refine_ls_shift/su_mean 0
_refine_ls_structure_factor_coef Fsqd
_refine_ls_weighting_details 'w=1/[\s^2^(Fo^2^)+(0.0657P)^2^+0.8407P] where P=(Fo^2^+2Fc^2^)/3'
_refine_ls_weighting_scheme calc
_refine_ls_wR_factor_gt 0.1165
_refine_ls_wR_factor_ref 0.1262
_reflns_number_gt 6760
_reflns_number_total 8314
_reflns_threshold_expression 'I > 2\s(I)'
_cod_data_source_file c8sc04078h2.cif
_cod_data_source_block 1-18-c-6
_cod_original_cell_volume 2274.15(12)
_cod_database_code 1550225

loop_
_symmetry_equiv_pos_as_xyz
'x, y, z'
'-x, -y, -z'

loop_
_atom_site_label
_atom_site_type_symbol
_atom_site_fract_x
_atom_site_fract_y
_atom_site_fract_z
_atom_site_U_iso_or_equiv
_atom_site_adp_type
_atom_site_occupancy
_atom_site_calc_flag
K1 K 0.35013(4) 0.88448(4) 0.07767(4) 0.02574(13) Uani 1 d
K2 K 0.09097(4) 0.65808(4) 0.38395(4) 0.02537(12) Uani 1 d
Si1 Si 0.33958(5) 1.08631(4) 0.22311(4) 0.01973(14) Uani 1 d
Si2 Si 0.18952(5) 0.91323(4) 0.29156(5) 0.02371(15) Uani 1 d
O1 O 0.27754(13) 0.97523(11) 0.22991(11) 0.0218(3) Uani 1 d
O2 O -0.10786(15) 0.57596(13) 0.25430(13) 0.0307(4) Uani 1 d
O3 O -0.14587(16) 0.71112(13) 0.39598(14) 0.0326(4) Uani 1 d
O4 O 0.04158(17) 0.77967(14) 0.53927(14) 0.0351(4) Uani 1 d
O5 O 0.22635(16) 0.66525(14) 0.57607(14) 0.0353(4) Uani 1 d
O6 O 0.26838(16) 0.53209(14) 0.43582(14) 0.0328(4) Uani 1 d
O7 O 0.07082(16) 0.45692(13) 0.30479(13) 0.0317(4) Uani 1 d
N1 N 0.42998(16) 1.07886(13) 0.14470(14) 0.0207(4) Uani 1 d
N2 N 0.18646(17) 0.79557(14) 0.26767(15) 0.0241(4) Uani 1 d
C1 C 0.53371(19) 1.12728(15) 0.13532(15) 0.0184(4) Uani 1 d
C2 C 0.63960(19) 1.08131(15) 0.15179(16) 0.0197(4) Uani 1 d
C3 C 0.74627(19) 1.12954(16) 0.14114(16) 0.0214(4) Uani 1 d
H3 H 0.8144 1.0968 0.1521 0.026 Uiso 1 calc
C4 C 0.75494(19) 1.22440(17) 0.11493(17) 0.0228(5) Uani 1 d
H4 H 0.8281 1.257 0.1092 0.027 Uiso 1 calc
C5 C 0.6542(2) 1.27018(16) 0.09745(16) 0.0217(4) Uani 1 d
H5 H 0.6594 1.3349 0.0794 0.026 Uiso 1 calc
C6 C 0.54526(19) 1.22461(16) 0.10539(16) 0.0199(4) Uani 1 d
C7 C 0.6386(2) 0.97983(16) 0.18529(18) 0.0241(5) Uani 1 d
H7 H 0.5557 0.9554 0.1856 0.029 Uiso 1 calc
C8 C 0.7030(2) 0.98064(18) 0.28717(19) 0.0317(5) Uani 1 d
H8A H 0.7853 1.0025 0.2891 0.048 Uiso 1 calc
H8B H 0.6957 0.9152 0.3091 0.048 Uiso 1 calc
H8C H 0.6693 1.0248 0.3288 0.048 Uiso 1 calc
C9 C 0.6870(3) 0.90980(19) 0.1186(2) 0.0395(6) Uani 1 d
H9A H 0.645 0.9112 0.0535 0.059 Uiso 1 calc
H9B H 0.677 0.8441 0.1395 0.059 Uiso 1 calc
H9C H 0.7698 0.9292 0.1199 0.059 Uiso 1 calc
C10 C 0.44002(19) 1.28090(16) 0.08581(17) 0.0229(5) Uani 1 d
H10 H 0.3691 1.2333 0.0748 0.027 Uiso 1 calc
C11 C 0.4378(2) 1.33940(19) -0.0021(2) 0.0314(5) Uani 1 d
H11A H 0.5012 1.3918 0.0098 0.047 Uiso 1 calc
H11B H 0.3632 1.3669 -0.0155 0.047 Uiso 1 calc
H11C H 0.4474 1.297 -0.057 0.047 Uiso 1 calc
C12 C 0.4321(2) 1.34924(18) 0.1721(2) 0.0332(6) Uani 1 d
H12A H 0.4307 1.312 0.2284 0.05 Uiso 1 calc
H12B H 0.3608 1.3816 0.1597 0.05 Uiso 1 calc
H12C H 0.4997 1.3979 0.1836 0.05 Uiso 1 calc
C13 C 0.4163(3) 1.1344(2) 0.3446(2) 0.0397(7) Uani 1 d
H13A H 0.46 1.0843 0.3748 0.06 Uiso 1 calc
H13B H 0.359 1.1528 0.3838 0.06 Uiso 1 calc
H13C H 0.4699 1.1913 0.3388 0.06 Uiso 1 calc
C14 C 0.2114(2) 1.1575(2) 0.1900(2) 0.0383(6) Uani 1 d
H14A H 0.2393 1.2245 0.1813 0.058 Uiso 1 calc
H14B H 0.1641 1.1567 0.2409 0.058 Uiso 1 calc
H14C H 0.1643 1.1283 0.1304 0.058 Uiso 1 calc
C15 C 0.2430(3) 0.9432(2) 0.4214(2) 0.0395(6) Uani 1 d
H15A H 0.1926 0.9067 0.4585 0.059 Uiso 1 calc
H15B H 0.2417 1.0127 0.4363 0.059 Uiso 1 calc
H15C H 0.3227 0.9259 0.4374 0.059 Uiso 1 calc
C16 C 0.0432(2) 0.9642(2) 0.2681(2) 0.0376(6) Uani 1 d
H16A H 0.0183 0.9655 0.1992 0.056 Uiso 1 calc
H16B H 0.0504 1.0302 0.2981 0.056 Uiso 1 calc
H16C H -0.0144 0.9233 0.2949 0.056 Uiso 1 calc
C17 C 0.20174(19) 0.72845(16) 0.19904(17) 0.0219(4) Uani 1 d
C18 C 0.1168(2) 0.70068(17) 0.11536(18) 0.0246(5) Uani 1 d
C19 C 0.1325(2) 0.62499(18) 0.05169(18) 0.0299(5) Uani 1 d
H19 H 0.0743 0.6067 -0.0024 0.036 Uiso 1 calc
C20 C 0.2309(3) 0.57570(19) 0.0652(2) 0.0343(6) Uani 1 d
H20 H 0.2399 0.5242 0.0211 0.041 Uiso 1 calc
C21 C 0.3156(2) 0.60259(18) 0.1438(2) 0.0320(6) Uani 1 d
H21 H 0.3841 0.5701 0.1521 0.038 Uiso 1 calc
C22 C 0.3035(2) 0.67585(17) 0.21105(18) 0.0252(5) Uani 1 d
C23 C 0.0102(2) 0.75530(19) 0.09798(18) 0.0277(5) Uani 1 d
H23 H -0.0079 0.7766 0.1618 0.033 Uiso 1 calc
C24 C -0.0987(2) 0.6955(2) 0.0433(2) 0.0376(6) Uani 1 d
H24A H -0.0879 0.6808 -0.0227 0.056 Uiso 1 calc
H24B H -0.166 0.7325 0.0437 0.056 Uiso 1 calc
H24C H -0.1117 0.635 0.0738 0.056 Uiso 1 calc
C25 C 0.0334(2) 0.8471(2) 0.0458(2) 0.0345(6) Uani 1 d
H25A H 0.0996 0.8883 0.0826 0.052 Uiso 1 calc
H25B H -0.0356 0.8827 0.0389 0.052 Uiso 1 calc
H25C H 0.0511 0.8289 -0.0174 0.052 Uiso 1 calc
C26 C 0.3943(2) 0.70168(19) 0.2993(2) 0.0308(5) Uani 1 d
H26 H 0.3521 0.7121 0.3542 0.037 Uiso 1 calc
C27 C 0.4751(2) 0.6226(2) 0.3238(3) 0.0417(7) Uani 1 d
H27A H 0.4284 0.5615 0.3288 0.063 Uiso 1 calc
H27B H 0.526 0.6415 0.3848 0.063 Uiso 1 calc
H27C H 0.5225 0.6142 0.2737 0.063 Uiso 1 calc
C28 C 0.4692(2) 0.7965(2) 0.2914(2) 0.0355(6) Uani 1 d
H28A H 0.5132 0.7883 0.2388 0.053 Uiso 1 calc
H28B H 0.5234 0.8131 0.3511 0.053 Uiso 1 calc
H28C H 0.4189 0.8485 0.279 0.053 Uiso 1 calc
C29 C -0.2183(2) 0.6084(2) 0.25615(19) 0.0336(6) Uani 1 d
H29A H -0.2629 0.5661 0.294 0.04 Uiso 1 calc
H29B H -0.2622 0.6059 0.1905 0.04 Uiso 1 calc
C30 C -0.2025(2) 0.7105(2) 0.3000(2) 0.0337(6) Uani 1 d
H30A H -0.1551 0.7524 0.2637 0.04 Uiso 1 calc
H30B H -0.2791 0.7359 0.2981 0.04 Uiso 1 calc
C31 C -0.1380(3) 0.8045(2) 0.4437(2) 0.0406(6) Uani 1 d
H31A H -0.2169 0.8238 0.446 0.049 Uiso 1 calc
H31B H -0.0967 0.8525 0.4088 0.049 Uiso 1 calc
C32 C -0.0730(3) 0.8020(2) 0.5429(2) 0.0392(6) Uani 1 d
H32A H -0.071 0.8657 0.5783 0.047 Uiso 1 calc
H32B H -0.1131 0.7525 0.577 0.047 Uiso 1 calc
C33 C 0.1047(3) 0.7742(2) 0.6320(2) 0.0394(6) Uani 1 d
H33A H 0.0683 0.7205 0.6634 0.047 Uiso 1 calc
H33B H 0.1032 0.8352 0.6709 0.047 Uiso 1 calc
C34 C 0.2269(3) 0.7576(2) 0.6251(2) 0.0393(6) Uani 1 d
H34A H 0.262 0.8088 0.5899 0.047 Uiso 1 calc
H34B H 0.2735 0.7593 0.6897 0.047 Uiso 1 calc
C35 C 0.3402(3) 0.6425(3) 0.5705(2) 0.0437(7) Uani 1 d
H35A H 0.3882 0.6494 0.6348 0.052 Uiso 1 calc
H35B H 0.3768 0.6869 0.5294 0.052 Uiso 1 calc
C36 C 0.3324(3) 0.5406(3) 0.5294(2) 0.0449(7) Uani 1 d
H36A H 0.4115 0.5214 0.528 0.054 Uiso 1 calc
H36B H 0.2937 0.4968 0.5698 0.054 Uiso 1 calc
C37 C 0.2517(3) 0.4345(2) 0.3982(2) 0.0409(7) Uani 1 d
H37A H 0.2093 0.3944 0.4393 0.049 Uiso 1 calc
H37B H 0.328 0.4096 0.3966 0.049 Uiso 1 calc
C38 C 0.1838(2) 0.42876(19) 0.3000(2) 0.0385(6) Uani 1 d
H38A H 0.2237 0.4721 0.26 0.046 Uiso 1 calc
H38B H 0.1776 0.3618 0.2708 0.046 Uiso 1 calc
C39 C 0.0018(3) 0.4493(2) 0.2128(2) 0.0361(6) Uani 1 d
H39A H -0.0033 0.3822 0.1841 0.043 Uiso 1 calc
H39B H 0.0378 0.4931 0.171 0.043 Uiso 1 calc
C40 C -0.1171(2) 0.4760(2) 0.2214(2) 0.0360(6) Uani 1 d
H40A H -0.1683 0.465 0.1586 0.043 Uiso 1 calc
H40B H -0.151 0.4355 0.2669 0.043 Uiso 1 calc

loop_
_atom_site_aniso_label
_atom_site_aniso_U_11
_atom_site_aniso_U_22
_atom_site_aniso_U_33
_atom_site_aniso_U_23
_atom_site_aniso_U_13
_atom_site_aniso_U_12
K1 0.0271(2) 0.0266(2) 0.0224(2) -0.00413(19) 0.00335(19) 0.00158(18)
K2 0.0268(2) 0.0232(2) 0.0254(3) 0.00149(18) 0.00321(19) 0.00048(18)
Si1 0.0207(3) 0.0167(3) 0.0222(3) -0.0001(2) 0.0066(2) -0.0005(2)
Si2 0.0271(3) 0.0197(3) 0.0259(3) 0.0011(2) 0.0107(2) -0.0004(2)
O1 0.0234(7) 0.0197(7) 0.0231(8) 0.0012(6) 0.0073(6) 0.0002(6)
O2 0.0285(9) 0.0310(9) 0.0302(9) -0.0005(7) 0.0020(7) -0.0028(7)
O3 0.0385(10) 0.0304(9) 0.0294(9) 0.0023(7) 0.0053(8) 0.0073(7)
O4 0.0434(10) 0.0326(9) 0.0282(9) 0.0015(7) 0.0049(8) 0.0005(8)
O5 0.0351(10) 0.0383(10) 0.0295(9) -0.0023(8) 0.0011(8) -0.0021(8)
O6 0.0340(9) 0.0321(9) 0.0337(10) 0.0076(8) 0.0059(8) 0.0070(7)
O7 0.0361(9) 0.0283(9) 0.0316(9) -0.0013(7) 0.0114(8) 0.0000(7)
N1 0.0199(9) 0.0186(8) 0.0239(9) 0.0012(7) 0.0060(7) 0.0000(7)
N2 0.0238(9) 0.0212(9) 0.0278(10) 0.0039(8) 0.0059(8) 0.0009(7)
C1 0.0211(10) 0.0175(10) 0.0165(10) 0.0003(8) 0.0043(8) 0.0006(8)
C2 0.0225(10) 0.0179(10) 0.0177(10) -0.0006(8) 0.0022(8) -0.0003(8)
C3 0.0195(10) 0.0237(11) 0.0206(11) -0.0013(8) 0.0030(8) 0.0027(8)
C4 0.0199(10) 0.0243(11) 0.0228(11) -0.0015(9) 0.0046(9) -0.0046(8)
C5 0.0261(11) 0.0163(10) 0.0220(11) 0.0000(8) 0.0050(9) -0.0021(8)
C6 0.0232(10) 0.0183(10) 0.0185(10) -0.0005(8) 0.0057(8) 0.0012(8)
C7 0.0228(10) 0.0198(10) 0.0288(12) 0.0039(9) 0.0013(9) 0.0012(8)
C8 0.0380(13) 0.0255(12) 0.0298(13) 0.0085(10) -0.0016(11) 0.0026(10)
C9 0.0589(18) 0.0217(12) 0.0376(15) -0.0005(11) 0.0061(13) 0.0081(11)
C10 0.0240(11) 0.0172(10) 0.0284(12) 0.0035(9) 0.0064(9) 0.0026(8)
C11 0.0294(12) 0.0285(12) 0.0375(14) 0.0128(11) 0.0046(10) 0.0044(9)
C12 0.0382(13) 0.0235(12) 0.0403(15) -0.0019(10) 0.0122(12) 0.0089(10)
C13 0.0490(16) 0.0378(14) 0.0271(13) -0.0061(11) 0.0047(12) -0.0155(12)
C14 0.0332(13) 0.0317(13) 0.0574(18) 0.0133(12) 0.0211(13) 0.0114(10)
C15 0.0574(17) 0.0345(14) 0.0264(13) 0.0003(11) 0.0112(13) -0.0024(12)
C16 0.0294(13) 0.0292(13) 0.0576(18) 0.0004(12) 0.0177(12) 0.0045(10)
C17 0.0223(10) 0.0182(10) 0.0269(12) 0.0057(9) 0.0103(9) -0.0026(8)
C18 0.0244(11) 0.0226(11) 0.0280(12) 0.0055(9) 0.0095(9) -0.0026(9)
C19 0.0388(13) 0.0257(12) 0.0252(12) 0.0017(9) 0.0094(10) -0.0033(10)
C20 0.0514(16) 0.0235(11) 0.0327(14) 0.0028(10) 0.0199(12) 0.0062(11)
C21 0.0396(14) 0.0241(11) 0.0395(14) 0.0138(10) 0.0201(12) 0.0106(10)
C22 0.0247(11) 0.0217(11) 0.0326(13) 0.0112(9) 0.0122(10) 0.0014(9)
C23 0.0221(11) 0.0338(13) 0.0273(12) 0.0027(10) 0.0058(9) 0.0008(10)
C24 0.0280(12) 0.0477(16) 0.0348(14) 0.0033(12) 0.0026(11) -0.0053(11)
C25 0.0282(12) 0.0363(14) 0.0422(15) 0.0095(12) 0.0107(11) 0.0080(10)
C26 0.0249(11) 0.0301(12) 0.0388(14) 0.0139(11) 0.0059(10) 0.0019(10)
C27 0.0282(13) 0.0393(15) 0.0607(19) 0.0246(14) 0.0071(13) 0.0067(11)
C28 0.0264(12) 0.0326(13) 0.0474(16) 0.0135(12) 0.0027(11) 0.0004(10)
C29 0.0270(12) 0.0453(15) 0.0267(12) 0.0066(11) 0.0001(10) -0.0015(11)
C30 0.0290(12) 0.0409(14) 0.0331(14) 0.0120(11) 0.0053(11) 0.0089(10)
C31 0.0470(16) 0.0302(14) 0.0459(17) -0.0004(12) 0.0077(13) 0.0131(12)
C32 0.0495(16) 0.0327(14) 0.0366(15) -0.0050(11) 0.0119(13) 0.0067(12)
C33 0.0591(18) 0.0344(14) 0.0226(13) -0.0028(10) 0.0043(12) 0.0015(12)
C34 0.0502(16) 0.0366(14) 0.0260(13) -0.0041(11) -0.0023(12) -0.0041(12)
C35 0.0349(14) 0.0581(19) 0.0339(15) 0.0041(13) -0.0052(12) 0.0008(13)
C36 0.0424(15) 0.0586(19) 0.0359(15) 0.0150(14) 0.0020(13) 0.0178(14)
C37 0.0414(15) 0.0296(13) 0.0551(18) 0.0089(12) 0.0130(13) 0.0090(11)
C38 0.0402(15) 0.0256(12) 0.0524(18) -0.0044(12) 0.0187(13) 0.0033(11)
C39 0.0512(16) 0.0275(12) 0.0282(13) -0.0053(10) 0.0091(12) -0.0041(11)
C40 0.0420(14) 0.0315(13) 0.0294(13) -0.0037(11) 0.0000(11) -0.0086(11)

loop_
_atom_type_symbol
_atom_type_description
_atom_type_scat_dispersion_real
_atom_type_scat_dispersion_imag
_atom_type_scat_source
C C 0.0181 0.0091 'International Tables Vol C Tables 4.2.6.8 and 6.1.1.4'
H H 0 0 'International Tables Vol C Tables 4.2.6.8 and 6.1.1.4'
N N 0.0311 0.018 'International Tables Vol C Tables 4.2.6.8 and 6.1.1.4'
O O 0.0492 0.0322 'International Tables Vol C Tables 4.2.6.8 and 6.1.1.4'
Si Si 0.2541 0.3302 'International Tables Vol C Tables 4.2.6.8 and 6.1.1.4'
K K 0.3868 1.0657 'International Tables Vol C Tables 4.2.6.8 and 6.1.1.4'

loop_
_exptl_crystal_face_index_h
_exptl_crystal_face_index_k
_exptl_crystal_face_index_l
_exptl_crystal_face_perp_dist
-5 -4 -4 0.0411
7 3 -2 0.0609
2 -2 -9 0.0686
-4 -8 1 0.0422
-5 7 0 0.0535
0 9 -1 0.0578
8 -1 -1 0.0502
4 -8 0 0.0441
1 -9 0 0.0397
5 6 -1 0.0649
6 3 2 0.0639
-4 -2 -6 0.0528
0 0 9 0.1292
5 -6 -5 0.0535
4 7 1 0.0564
-6 5 5 0.068
-7 0 3 0.0477
-3 8 -2 0.0456
-7 3 0 0.0444
3 -9 2 0.0554
7 2 1 0.0565
-6 0 -4 0.0417
-3 4 -7 0.0697
6 -6 -2 0.0408
-2 9 2 0.0597
-3 -7 5 0.0578
6 -4 4 0.0785
2 -7 -5 0.0425
-2 -7 -3 0.0377
-1 7 5 0.082

loop_
_geom_angle_atom_site_label_1
_geom_angle_atom_site_label_2
_geom_angle_atom_site_label_3
_geom_angle
_geom_angle_site_symmetry_1
_geom_angle_site_symmetry_3
O1 K1 N1 57.32(5) . .
O1 K1 C4 139.05(6) . 2_675
N1 K1 C4 136.55(6) . 2_675
O1 K1 C3 131.86(6) . 2_675
N1 K1 C3 110.70(6) . 2_675
C4 K1 C3 25.88(6) 2_675 2_675
O1 K1 C5 158.37(5) . 2_675
N1 K1 C5 142.34(6) . 2_675
C4 K1 C5 25.46(6) 2_675 2_675
C3 K1 C5 44.29(6) 2_675 2_675
O1 K1 C2 138.60(5) . 2_675
N1 K1 C2 95.11(5) . 2_675
C4 K1 C2 44.25(5) 2_675 2_675
C3 K1 C2 24.61(5) 2_675 2_675
C5 K1 C2 50.22(6) 2_675 2_675
O1 K1 C17 67.80(5) . .
N1 K1 C17 124.08(6) . .
C4 K1 C17 92.24(6) 2_675 .
C3 K1 C17 113.22(6) 2_675 .
C5 K1 C17 93.58(6) 2_675 .
C2 K1 C17 136.28(6) 2_675 .
O1 K1 C6 176.99(5) . 2_675
N1 K1 C6 120.81(6) . 2_675
C4 K1 C6 43.96(6) 2_675 2_675
C3 K1 C6 50.54(6) 2_675 2_675
C5 K1 C6 24.25(5) 2_675 2_675
C2 K1 C6 42.41(5) 2_675 2_675
C17 K1 C6 113.50(6) . 2_675
O1 K1 Si1 28.71(3) . .
N1 K1 Si1 28.97(4) . .
C4 K1 Si1 144.21(5) 2_675 .
C3 K1 Si1 122.52(5) 2_675 .
C5 K1 Si1 166.32(5) 2_675 .
C2 K1 Si1 116.54(4) 2_675 .
C17 K1 Si1 96.45(4) . .
C6 K1 Si1 149.66(4) 2_675 .
O1 K1 C1 155.36(5) . 2_675
N1 K1 C1 99.60(5) . 2_675
C4 K1 C1 51.19(5) 2_675 2_675
C3 K1 C1 43.21(5) 2_675 2_675
C5 K1 C1 42.82(5) 2_675 2_675
C2 K1 C1 24.02(5) 2_675 2_675
C17 K1 C1 136.21(5) . 2_675
C6 K1 C1 24.03(5) 2_675 2_675
Si1 K1 C1 127.17(4) . 2_675
O1 K1 Si2 22.18(3) . .
N1 K1 Si2 79.45(4) . .
C4 K1 Si2 124.87(4) 2_675 .
C3 K1 Si2 129.89(4) 2_675 .
C5 K1 Si2 137.29(4) 2_675 .
C2 K1 Si2 148.29(4) 2_675 .
C17 K1 Si2 45.84(4) . .
C6 K1 Si2 159.33(4) 2_675 .
Si1 K1 Si2 50.876(15) . .
C1 K1 Si2 172.31(4) 2_675 .
O2 K2 N2 99.92(6) . .
O2 K2 O4 114.72(6) . .
N2 K2 O4 102.45(6) . .
O2 K2 O6 116.29(6) . .
N2 K2 O6 105.98(6) . .
O4 K2 O6 114.72(6) . .
O2 K2 O5 147.54(6) . .
N2 K2 O5 112.50(6) . .
O4 K2 O5 57.74(6) . .
O6 K2 O5 57.21(6) . .
O2 K2 O7 58.37(6) . .
N2 K2 O7 114.07(6) . .
O4 K2 O7 143.42(5) . .
O6 K2 O7 57.93(6) . .
O5 K2 O7 106.99(6) . .
O2 K2 O3 57.57(5) . .
N2 K2 O3 105.56(6) . .
O4 K2 O3 57.49(5) . .
O6 K2 O3 148.46(5) . .
O5 K2 O3 109.47(6) . .
O7 K2 O3 108.14(5) . .
O2 K2 C17 87.49(6) . .
N2 K2 C17 24.38(6) . .
O4 K2 C17 126.81(6) . .
O6 K2 C17 93.26(6) . .
O5 K2 C17 123.15(6) . .
O7 K2 C17 89.70(5) . .
O3 K2 C17 116.04(6) . .
N1 Si1 O1 107.26(9) . .
N1 Si1 C13 112.39(12) . .
O1 Si1 C13 109.01(11) . .
N1 Si1 C14 116.51(12) . .
O1 Si1 C14 103.08(11) . .
C13 Si1 C14 108.01(15) . .
N1 Si1 K1 55.88(7) . .
O1 Si1 K1 52.28(6) . .
C13 Si1 K1 134.83(11) . .
C14 Si1 K1 115.97(11) . .
N2 Si2 O1 111.50(9) . .
N2 Si2 C15 109.27(12) . .
O1 Si2 C15 108.54(11) . .
N2 Si2 C16 115.48(11) . .
O1 Si2 C16 106.93(11) . .
C15 Si2 C16 104.74(15) . .
N2 Si2 K1 74.52(7) . .
O1 Si2 K1 38.19(6) . .
C15 Si2 K1 132.02(10) . .
C16 Si2 K1 116.65(10) . .
Si1 O1 Si2 141.27(11) . .
Si1 O1 K1 99.01(7) . .
Si2 O1 K1 119.63(8) . .
C29 O2 C40 111.5(2) . .
C29 O2 K2 121.43(15) . .
C40 O2 K2 119.84(15) . .
C31 O3 C30 111.2(2) . .
C31 O3 K2 109.33(16) . .
C30 O3 K2 105.37(14) . .
C32 O4 C33 111.2(2) . .
C32 O4 K2 120.66(16) . .
C33 O4 K2 119.33(17) . .
C35 O5 C34 111.5(2) . .
C35 O5 K2 109.63(16) . .
C34 O5 K2 110.82(16) . .
C37 O6 C36 110.9(2) . .
C37 O6 K2 119.53(16) . .
C36 O6 K2 120.01(17) . .
C39 O7 C38 110.8(2) . .
C39 O7 K2 108.92(15) . .
C38 O7 K2 109.36(14) . .
C1 N1 Si1 134.61(16) . .
C1 N1 K1 126.35(14) . .
Si1 N1 K1 95.15(8) . .
C17 N2 Si2 142.41(17) . .
C17 N2 K2 94.96(13) . .
Si2 N2 K2 121.97(10) . .
N1 C1 C2 120.84(19) . .
N1 C1 C6 123.5(2) . .
C2 C1 C6 115.57(19) . .
N1 C1 K1 122.96(14) . 2_675
C2 C1 K1 71.41(12) . 2_675
C6 C1 K1 73.06(12) . 2_675
C3 C2 C1 121.5(2) . .
C3 C2 C7 118.2(2) . .
C1 C2 C7 120.31(19) . .
C3 C2 K1 68.93(13) . 2_675
C1 C2 K1 84.56(13) . 2_675
C7 C2 K1 119.63(14) . 2_675
C4 C3 C2 121.5(2) . .
C4 C3 K1 74.80(13) . 2_675
C2 C3 K1 86.46(13) . 2_675
C4 C3 H3 119.3 . .
C2 C3 H3 119.3 . .
K1 C3 H3 109.4 2_675 .
C5 C4 C3 118.3(2) . .
C5 C4 K1 81.95(13) . 2_675
C3 C4 K1 79.32(13) . 2_675
C5 C4 H4 120.8 . .
C3 C4 H4 120.8 . .
K1 C4 H4 108.5 2_675 .
C4 C5 C6 122.4(2) . .
C4 C5 K1 72.59(13) . 2_675
C6 C5 K1 85.93(13) . 2_675
C4 C5 H5 118.8 . .
C6 C5 H5 118.8 . .
K1 C5 H5 112.6 2_675 .
C5 C6 C1 120.7(2) . .
C5 C6 C10 118.6(2) . .
C1 C6 C10 120.66(19) . .
C5 C6 K1 69.82(13) . 2_675
C1 C6 K1 82.91(12) . 2_675
C10 C6 K1 120.21(14) . 2_675
C2 C7 C8 110.95(19) . .
C2 C7 C9 112.6(2) . .
C8 C7 C9 110.9(2) . .
C2 C7 H7 107.4 . .
C8 C7 H7 107.4 . .
C9 C7 H7 107.4 . .
C7 C8 H8A 109.5 . .
C7 C8 H8B 109.5 . .
H8A C8 H8B 109.5 . .
C7 C8 H8C 109.5 . .
H8A C8 H8C 109.5 . .
H8B C8 H8C 109.5 . .
C7 C9 H9A 109.5 . .
C7 C9 H9B 109.5 . .
H9A C9 H9B 109.5 . .
C7 C9 H9C 109.5 . .
H9A C9 H9C 109.5 . .
H9B C9 H9C 109.5 . .
C6 C10 C11 113.76(19) . .
C6 C10 C12 110.8(2) . .
C11 C10 C12 108.9(2) . .
C6 C10 H10 107.7 . .
C11 C10 H10 107.7 . .
C12 C10 H10 107.7 . .
C10 C11 H11A 109.5 . .
C10 C11 H11B 109.5 . .
H11A C11 H11B 109.5 . .
C10 C11 H11C 109.5 . .
H11A C11 H11C 109.5 . .
H11B C11 H11C 109.5 . .
C10 C12 H12A 109.5 . .
C10 C12 H12B 109.5 . .
H12A C12 H12B 109.5 . .
C10 C12 H12C 109.5 . .
H12A C12 H12C 109.5 . .
H12B C12 H12C 109.5 . .
Si1 C13 H13A 109.5 . .
Si1 C13 H13B 109.5 . .
H13A C13 H13B 109.5 . .
Si1 C13 H13C 109.5 . .
H13A C13 H13C 109.5 . .
H13B C13 H13C 109.5 . .
Si1 C14 H14A 109.5 . .
Si1 C14 H14B 109.5 . .
H14A C14 H14B 109.5 . .
Si1 C14 H14C 109.5 . .
H14A C14 H14C 109.5 . .
H14B C14 H14C 109.5 . .
Si2 C15 H15A 109.5 . .
Si2 C15 H15B 109.5 . .
H15A C15 H15B 109.5 . .
Si2 C15 H15C 109.5 . .
H15A C15 H15C 109.5 . .
H15B C15 H15C 109.5 . .
Si2 C16 H16A 109.5 . .
Si2 C16 H16B 109.5 . .
H16A C16 H16B 109.5 . .
Si2 C16 H16C 109.5 . .
H16A C16 H16C 109.5 . .
H16B C16 H16C 109.5 . .
N2 C17 C18 123.1(2) . .
N2 C17 C22 120.3(2) . .
C18 C17 C22 116.4(2) . .
N2 C17 K2 60.67(11) . .
C18 C17 K2 107.87(13) . .
C22 C17 K2 98.52(14) . .
N2 C17 K1 95.43(12) . .
C18 C17 K1 91.00(13) . .
C22 C17 K1 87.01(12) . .
K2 C17 K1 154.97(8) . .
C19 C18 C17 120.5(2) . .
C19 C18 C23 120.9(2) . .
C17 C18 C23 118.6(2) . .
C20 C19 C18 121.7(2) . .
C20 C19 H19 119.1 . .
C18 C19 H19 119.1 . .
C21 C20 C19 119.0(2) . .
C21 C20 H20 120.5 . .
C19 C20 H20 120.5 . .
C20 C21 C22 121.9(2) . .
C20 C21 H21 119.1 . .
C22 C21 H21 119.1 . .
C21 C22 C17 120.4(2) . .
C21 C22 C26 121.5(2) . .
C17 C22 C26 118.1(2) . .
C18 C23 C24 114.6(2) . .
C18 C23 C25 111.50(19) . .
C24 C23 C25 108.7(2) . .
C18 C23 H23 107.2 . .
C24 C23 H23 107.2 . .
C25 C23 H23 107.2 . .
C23 C24 H24A 109.5 . .
C23 C24 H24B 109.5 . .
H24A C24 H24B 109.5 . .
C23 C24 H24C 109.5 . .
H24A C24 H24C 109.5 . .
H24B C24 H24C 109.5 . .
C23 C25 H25A 109.5 . .
C23 C25 H25B 109.5 . .
H25A C25 H25B 109.5 . .
C23 C25 H25C 109.5 . .
H25A C25 H25C 109.5 . .
H25B C25 H25C 109.5 . .
C22 C26 C27 114.1(2) . .
C22 C26 C28 111.7(2) . .
C27 C26 C28 108.6(2) . .
C22 C26 H26 107.4 . .
C27 C26 H26 107.4 . .
C28 C26 H26 107.4 . .
C26 C27 H27A 109.5 . .
C26 C27 H27B 109.5 . .
H27A C27 H27B 109.5 . .
C26 C27 H27C 109.5 . .
H27A C27 H27C 109.5 . .
H27B C27 H27C 109.5 . .
C26 C28 H28A 109.5 . .
C26 C28 H28B 109.5 . .
H28A C28 H28B 109.5 . .
C26 C28 H28C 109.5 . .
H28A C28 H28C 109.5 . .
H28B C28 H28C 109.5 . .
O2 C29 C30 108.9(2) . .
O2 C29 H29A 109.9 . .
C30 C29 H29A 109.9 . .
O2 C29 H29B 109.9 . .
C30 C29 H29B 109.9 . .
H29A C29 H29B 108.3 . .
O3 C30 C29 108.8(2) . .
O3 C30 H30A 109.9 . .
C29 C30 H30A 109.9 . .
O3 C30 H30B 109.9 . .
C29 C30 H30B 109.9 . .
H30A C30 H30B 108.3 . .
O3 C31 C32 108.9(2) . .
O3 C31 H31A 109.9 . .
C32 C31 H31A 109.9 . .
O3 C31 H31B 109.9 . .
C32 C31 H31B 109.9 . .
H31A C31 H31B 108.3 . .
O4 C32 C31 109.7(2) . .
O4 C32 H32A 109.7 . .
C31 C32 H32A 109.7 . .
O4 C32 H32B 109.7 . .
C31 C32 H32B 109.7 . .
H32A C32 H32B 108.2 . .
O4 C33 C34 109.4(2) . .
O4 C33 H33A 109.8 . .
C34 C33 H33A 109.8 . .
O4 C33 H33B 109.8 . .
C34 C33 H33B 109.8 . .
H33A C33 H33B 108.2 . .
O5 C34 C33 108.2(2) . .
O5 C34 H34A 110.1 . .
C33 C34 H34A 110.1 . .
O5 C34 H34B 110.1 . .
C33 C34 H34B 110.1 . .
H34A C34 H34B 108.4 . .
O5 C35 C36 107.9(2) . .
O5 C35 H35A 110.1 . .
C36 C35 H35A 110.1 . .
O5 C35 H35B 110.1 . .
C36 C35 H35B 110.1 . .
H35A C35 H35B 108.4 . .
O6 C36 C35 109.9(2) . .
O6 C36 H36A 109.7 . .
C35 C36 H36A 109.7 . .
O6 C36 H36B 109.7 . .
C35 C36 H36B 109.7 . .
H36A C36 H36B 108.2 . .
O6 C37 C38 109.2(2) . .
O6 C37 H37A 109.8 . .
C38 C37 H37A 109.8 . .
O6 C37 H37B 109.8 . .
C38 C37 H37B 109.8 . .
H37A C37 H37B 108.3 . .
O7 C38 C37 109.0(2) . .
O7 C38 H38A 109.9 . .
C37 C38 H38A 109.9 . .
O7 C38 H38B 109.9 . .
C37 C38 H38B 109.9 . .
H38A C38 H38B 108.3 . .
O7 C39 C40 109.2(2) . .
O7 C39 H39A 109.8 . .
C40 C39 H39A 109.8 . .
O7 C39 H39B 109.8 . .
C40 C39 H39B 109.8 . .
H39A C39 H39B 108.3 . .
O2 C40 C39 108.4(2) . .
O2 C40 H40A 110 . .
C39 C40 H40A 110 . .
O2 C40 H40B 110 . .
C39 C40 H40B 110 . .
H40A C40 H40B 108.4 . .

loop_
_geom_bond_atom_site_label_1
_geom_bond_atom_site_label_2
_geom_bond_distance
_geom_bond_site_symmetry_2
K1 O1 2.7353(17) .
K1 N1 2.8388(19) .
K1 C4 3.074(2) 2_675
K1 C3 3.131(2) 2_675
K1 C5 3.190(2) 2_675
K1 C2 3.349(2) 2_675
K1 C17 3.378(2) .
K1 C6 3.390(2) 2_675
K1 Si1 3.4153(8) .
K1 C1 3.517(2) 2_675
K1 Si2 3.8454(8) .
K2 O2 2.8372(18) .
K2 N2 2.865(2) .
K2 O4 2.871(2) .
K2 O6 2.8718(19) .
K2 O5 2.929(2) .
K2 O7 2.9306(19) .
K2 O3 2.961(2) .
K2 C17 3.275(2) .
Si1 N1 1.6611(19) .
Si1 O1 1.6613(16) .
Si1 C13 1.875(3) .
Si1 C14 1.884(3) .
Si2 N2 1.648(2) .
Si2 O1 1.6700(16) .
Si2 C15 1.866(3) .
Si2 C16 1.900(3) .
O2 C29 1.411(3) .
O2 C40 1.431(3) .
O3 C31 1.419(3) .
O3 C30 1.421(3) .
O4 C32 1.412(4) .
O4 C33 1.417(3) .
O5 C35 1.411(4) .
O5 C34 1.425(3) .
O6 C37 1.415(4) .
O6 C36 1.415(4) .
O7 C39 1.419(3) .
O7 C38 1.424(3) .
N1 C1 1.364(3) .
N2 C17 1.357(3) .
C1 C2 1.438(3) .
C1 C6 1.443(3) .
C1 K1 3.517(2) 2_675
C2 C3 1.397(3) .
C2 C7 1.515(3) .
C2 K1 3.349(2) 2_675
C3 C4 1.391(3) .
C3 K1 3.131(2) 2_675
C3 H3 0.95 .
C4 C5 1.385(3) .
C4 K1 3.074(2) 2_675
C4 H4 0.95 .
C5 C6 1.396(3) .
C5 K1 3.190(2) 2_675
C5 H5 0.95 .
C6 C10 1.516(3) .
C6 K1 3.390(2) 2_675
C7 C8 1.525(3) .
C7 C9 1.529(4) .
C7 H7 1 .
C8 H8A 0.98 .
C8 H8B 0.98 .
C8 H8C 0.98 .
C9 H9A 0.98 .
C9 H9B 0.98 .
C9 H9C 0.98 .
C10 C11 1.530(3) .
C10 C12 1.531(3) .
C10 H10 1 .
C11 H11A 0.98 .
C11 H11B 0.98 .
C11 H11C 0.98 .
C12 H12A 0.98 .
C12 H12B 0.98 .
C12 H12C 0.98 .
C13 H13A 0.98 .
C13 H13B 0.98 .
C13 H13C 0.98 .
C14 H14A 0.98 .
C14 H14B 0.98 .
C14 H14C 0.98 .
C15 H15A 0.98 .
C15 H15B 0.98 .
C15 H15C 0.98 .
C16 H16A 0.98 .
C16 H16B 0.98 .
C16 H16C 0.98 .
C17 C18 1.436(3) .
C17 C22 1.446(3) .
C18 C19 1.394(4) .
C18 C23 1.513(3) .
C19 C20 1.386(4) .
C19 H19 0.95 .
C20 C21 1.383(4) .
C20 H20 0.95 .
C21 C22 1.390(4) .
C21 H21 0.95 .
C22 C26 1.514(4) .
C23 C24 1.530(3) .
C23 C25 1.539(3) .
C23 H23 1 .
C24 H24A 0.98 .
C24 H24B 0.98 .
C24 H24C 0.98 .
C25 H25A 0.98 .
C25 H25B 0.98 .
C25 H25C 0.98 .
C26 C27 1.534(4) .
C26 C28 1.536(3) .
C26 H26 1 .
C27 H27A 0.98 .
C27 H27B 0.98 .
C27 H27C 0.98 .
C28 H28A 0.98 .
C28 H28B 0.98 .
C28 H28C 0.98 .
C29 C30 1.501(4) .
C29 H29A 0.99 .
C29 H29B 0.99 .
C30 H30A 0.99 .
C30 H30B 0.99 .
C31 C32 1.500(4) .
C31 H31A 0.99 .
C31 H31B 0.99 .
C32 H32A 0.99 .
C32 H32B 0.99 .
C33 C34 1.488(5) .
C33 H33A 0.99 .
C33 H33B 0.99 .
C34 H34A 0.99 .
C34 H34B 0.99 .
C35 C36 1.491(5) .
C35 H35A 0.99 .
C35 H35B 0.99 .
C36 H36A 0.99 .
C36 H36B 0.99 .
C37 C38 1.490(5) .
C37 H37A 0.99 .
C37 H37B 0.99 .
C38 H38A 0.99 .
C38 H38B 0.99 .
C39 C40 1.493(4) .
C39 H39A 0.99 .
C39 H39B 0.99 .
C40 H40A 0.99 .
C40 H40B 0.99 .
